data_7128137
loop_
_publ_author_name
'Sang, Ji-Wei'
'Xie, Ming-Sheng'
'Wang, Man-Man'
'Qu, Gui-Rong'
'Guo, Hai-Ming'

_publ_section_title
;
 Chemo- and regioselective ring-opening of donor-acceptor oxiranes with
 <i>N</i>-heteroaromatics.
;
_journal_issue 37
_journal_name_full 'Chemical communications (Cambridge, England)'
_journal_page_first 4552
_journal_page_last 4555
_journal_paper_doi 10.1039/d1cc00600b
_journal_volume 57
_journal_year 2021
_chemical_formula_moiety 'C20 H20 F N3 O5'
_chemical_formula_sum 'C20 H20 F N3 O5'
_chemical_formula_weight 401.39
_space_group_crystal_system monoclinic
_space_group_IT_number 14
_space_group_name_Hall '-P 2ybc'
_space_group_name_H-M_alt 'P 1 21/c 1'
_atom_sites_solution_hydrogens geom
_atom_sites_solution_primary dual
_audit_creation_date 2020-08-07
_audit_creation_method
;
Olex2 1.3
(compiled 2020.07.31 svn.rc2a77460 for OlexSys, GUI svn.r6145)
;
_audit_update_record
;
2020-09-04 deposited with the CCDC.	2021-04-06 downloaded from the CCDC.
;
_cell_angle_alpha 90
_cell_angle_beta 95.480(2)
_cell_angle_gamma 90
_cell_formula_units_Z 4
_cell_length_a 9.5126(2)
_cell_length_b 21.7936(4)
_cell_length_c 9.7318(3)
_cell_measurement_reflns_used 4416
_cell_measurement_temperature 295.75(10)
_cell_measurement_theta_max 71.2660
_cell_measurement_theta_min 4.6200
_cell_volume 2008.32(8)
_computing_cell_refinement 'CrysAlisPro 1.171.40.53 (Rigaku OD, 2019)'
_computing_data_collection 'CrysAlisPro 1.171.40.53 (Rigaku OD, 2019)'
_computing_data_reduction 'CrysAlisPro 1.171.40.53 (Rigaku OD, 2019)'
_computing_molecular_graphics 'Olex2 1.3 (Dolomanov et al., 2009)'
_computing_publication_material 'Olex2 1.3 (Dolomanov et al., 2009)'
_computing_structure_refinement 'SHELXL 2018/3 (Sheldrick, 2015)'
_computing_structure_solution 'SHELXT 2018/2 (Sheldrick, 2018)'
_diffrn_ambient_environment air
_diffrn_ambient_temperature 295.75(10)
_diffrn_detector 'CCD plate'
_diffrn_detector_area_resol_mean 8.0521
_diffrn_detector_type EosS2
_diffrn_measured_fraction_theta_full 0.996
_diffrn_measured_fraction_theta_max 0.977
_diffrn_measurement_details
;
List of Runs (angles in degrees, time in seconds):

  # Type    Start    End  Width  t~exp~   \w     \q     \k     \f   Frames
#--------------------------------------------------------------------------
  1  \w    -55.00 -11.00   1.00    1.00    --  -35.62  28.00 141.00   44
  2  \w   -101.00 -55.00   1.00    1.00    --  -35.62 -28.00 -20.00   46
  3  \w    -12.00  13.00   1.00    1.00    --   35.62 -28.00 -20.00   25
  4  \w     77.00 106.00   1.00    1.00    --   35.62  28.00 141.00   29
  5  \w    101.00 127.00   1.00    1.50    --  107.12  28.00 141.00   26
  6  \w     40.00 122.00   1.00    1.50    --  107.12 -28.00 -20.00   82
  7  \w    -51.00  32.00   1.00    1.00    --  -35.62  57.00 150.00   83
  8  \w   -107.00 -35.00   1.00    1.00    --  -35.62-178.00 -90.00   72
  9  \w   -108.00 -39.00   1.00    1.00    --  -35.62 178.00-180.00   69
 10  \w     83.00 108.00   1.00    1.00    --   35.62 178.00  90.00   25
 11  \w     64.00 106.00   1.00    1.00    --   35.62 178.00   0.00   42
 12  \w     90.00 137.00   1.00    1.50    --  107.12  61.00 150.00   47
 13  \w     43.00  68.00   1.00    1.50    --  107.12 -77.00-180.00   25
 14  \w     38.00  87.00   1.00    1.50    --  107.12 -95.00 -90.00   49
 15  \w     62.00 124.00   1.00    1.50    --  107.12 -61.00  30.00   62
 16  \w    146.00 174.00   1.00    1.50    --  107.12  61.00 150.00   28
 17  \w     56.00 125.00   1.00    1.50    --  107.12 -45.00-120.00   69
 18  \w     79.00 105.00   1.00    1.50    --  107.12 -77.00-180.00   26
 19  \w     45.00 105.00   1.00    1.50    --  107.12 -77.00   0.00   60
 20  \w     67.00 111.00   1.00    1.50    --  107.12-111.00 -30.00   44
;
_diffrn_measurement_device 'four-circle diffractometer'
_diffrn_measurement_device_type 'SuperNova, Dual, Cu at home/near, EosS2'
_diffrn_measurement_method '\w scans'
_diffrn_orient_matrix_type 'CrysAlisPro convention (1999,Acta A55,543-557)'
_diffrn_orient_matrix_UB_11 -0.1529442000
_diffrn_orient_matrix_UB_12 0.0138049000
_diffrn_orient_matrix_UB_13 -0.0584699000
_diffrn_orient_matrix_UB_21 0.0534413000
_diffrn_orient_matrix_UB_22 0.0213068000
_diffrn_orient_matrix_UB_23 -0.1367272000
_diffrn_orient_matrix_UB_31 -0.0147759000
_diffrn_orient_matrix_UB_32 -0.0659789000
_diffrn_orient_matrix_UB_33 -0.0563448000
_diffrn_radiation_monochromator mirror
_diffrn_radiation_probe x-ray
_diffrn_radiation_type 'Cu K\a'
_diffrn_radiation_wavelength 1.54184
_diffrn_reflns_av_R_equivalents 0.0243
_diffrn_reflns_av_unetI/netI 0.0321
_diffrn_reflns_Laue_measured_fraction_full 0.996
_diffrn_reflns_Laue_measured_fraction_max 0.977
_diffrn_reflns_limit_h_max 9
_diffrn_reflns_limit_h_min -11
_diffrn_reflns_limit_k_max 16
_diffrn_reflns_limit_k_min -26
_diffrn_reflns_limit_l_max 10
_diffrn_reflns_limit_l_min -11
_diffrn_reflns_number 8495
_diffrn_reflns_point_group_measured_fraction_full 0.996
_diffrn_reflns_point_group_measured_fraction_max 0.977
_diffrn_reflns_theta_full 67.684
_diffrn_reflns_theta_max 71.424
_diffrn_reflns_theta_min 4.057
_diffrn_source 'micro-focus sealed X-ray tube'
_diffrn_source_type 'SuperNova (Cu) X-ray Source'
_exptl_absorpt_coefficient_mu 0.866
_exptl_absorpt_correction_T_max 1.00000
_exptl_absorpt_correction_T_min 0.61623
_exptl_absorpt_correction_type multi-scan
_exptl_absorpt_process_details
;
CrysAlisPro 1.171.40.53 (Rigaku Oxford Diffraction, 2019)
Empirical absorption correction using spherical harmonics,
 implemented in SCALE3 ABSPACK scaling algorithm.
;
_exptl_crystal_colour colorless
_exptl_crystal_density_diffrn 1.328
_exptl_crystal_description block
_exptl_crystal_F_000 840
_exptl_crystal_size_max 0.12
_exptl_crystal_size_mid 0.1
_exptl_crystal_size_min 0.08
_refine_diff_density_max 0.355
_refine_diff_density_min -0.428
_refine_diff_density_rms 0.120
_refine_ls_extinction_method none
_refine_ls_goodness_of_fit_ref 1.105
_refine_ls_hydrogen_treatment constr
_refine_ls_matrix_type full
_refine_ls_number_parameters 264
_refine_ls_number_reflns 3811
_refine_ls_number_restraints 0
_refine_ls_restrained_S_all 1.105
_refine_ls_R_factor_all 0.0662
_refine_ls_R_factor_gt 0.0570
_refine_ls_shift/su_max 0.000
_refine_ls_shift/su_mean 0.000
_refine_ls_structure_factor_coef Fsqd
_refine_ls_weighting_details 'w=1/[\s^2^(Fo^2^)+(0.0737P)^2^+0.4407P] where P=(Fo^2^+2Fc^2^)/3'
_refine_ls_weighting_scheme calc
_refine_ls_wR_factor_gt 0.1406
_refine_ls_wR_factor_ref 0.1492
_reflns_Friedel_coverage 0.000
_reflns_number_gt 3138
_reflns_number_total 3811
_reflns_threshold_expression 'I > 2\s(I)'
_cod_data_source_file d1cc00600b2.cif
_cod_data_source_block sjw-20200804
_cod_depositor_comments 'Adding full bibliography for 7128134--7128140.cif.'
_cod_database_code 7128137
_shelx_shelxl_version_number 2018/3
_chemical_oxdiff_formula 'C1 H1 O1 N1'
_shelx_space_group_comment
;
The symmetry employed for this shelxl refinement is uniquely defined
by the following loop, which should always be used as a source of
symmetry information in preference to the above space-group names.
They are only intended as comments.
;
_shelx_estimated_absorpt_t_max 0.934
_shelx_estimated_absorpt_t_min 0.903
_reflns_odcompleteness_completeness 99.68
_reflns_odcompleteness_iscentric 1
_reflns_odcompleteness_theta 66.97
_olex2_refinement_description
;
1. Fixed Uiso
 At 1.2 times of:
  All C(H) groups, All C(H,H) groups
 At 1.5 times of:
  All C(H,H,H) groups
2.a Ternary CH refined with riding coordinates:
 C7(H7), C14(H14)
2.b Secondary CH2 refined with riding coordinates:
 C16(H16A,H16B), C19(H19A,H19B)
2.c Aromatic/amide H refined with riding coordinates:
 C2(H2), C3(H3), C4(H4), C5(H5), C9(H9), C10(H10), C11(H11), C12(H12)
2.d Idealised Me refined as rotating group:
 C17(H17A,H17B,H17C), C20(H20A,H20B,H20C)
;
_olex2_submission_special_instructions 'No special instructions were received'
_oxdiff_exptl_absorpt_empirical_details
;
Empirical correction (ABSPACK) includes:
- Absorption correction using spherical harmonics
- Frame scaling
;
_oxdiff_exptl_absorpt_empirical_full_max 1.881
_oxdiff_exptl_absorpt_empirical_full_min 0.591

loop_
_space_group_symop_operation_xyz
'x, y, z'
'-x, y+1/2, -z+1/2'
'-x, -y, -z'
'x, -y-1/2, z-1/2'

loop_
_atom_site_label
_atom_site_type_symbol
_atom_site_fract_x
_atom_site_fract_y
_atom_site_fract_z
_atom_site_U_iso_or_equiv
_atom_site_adp_type
_atom_site_occupancy
_atom_site_site_symmetry_order
_atom_site_calc_flag
_atom_site_refinement_flags_posn
_atom_site_refinement_flags_adp
_atom_site_refinement_flags_occupancy
_atom_site_disorder_assembly
_atom_site_disorder_group
F1 F 0.96048(16) 0.35189(8) 0.4135(2) 0.0973(7) Uani 1 1 d . . . . .
O2 O 0.54063(13) 0.37364(5) 0.25287(13) 0.0333(3) Uani 1 1 d . . . . .
O3 O 0.34188(19) 0.39953(8) 0.05520(19) 0.0699(5) Uani 1 1 d . . . . .
O4 O 0.20833(15) 0.32124(7) 0.11634(15) 0.0470(4) Uani 1 1 d . . . . .
O5 O 0.3576(2) 0.25012(6) 0.37614(19) 0.0644(5) Uani 1 1 d . . . . .
O6 O 0.34220(14) 0.34967(6) 0.43356(13) 0.0398(3) Uani 1 1 d . . . . .
N1 N 0.67522(16) 0.34527(6) 0.45848(15) 0.0338(3) Uani 1 1 d . . . . .
N2 N 0.68104(19) 0.28745(7) 0.51142(19) 0.0475(4) Uani 1 1 d . . . . .
N3 N 0.6723(2) 0.29080(9) 0.6439(2) 0.0563(5) Uani 1 1 d . . . . .
C1 C 0.66134(18) 0.38728(8) 0.56071(18) 0.0336(4) Uani 1 1 d . . . . .
C2 C 0.6469(2) 0.45096(9) 0.5627(2) 0.0427(5) Uani 1 1 d . . . . .
H2 H 0.648771 0.474465 0.483136 0.051 Uiso 1 1 calc R U . . .
C3 C 0.6297(3) 0.47705(12) 0.6882(2) 0.0566(6) Uani 1 1 d . . . . .
H3 H 0.619689 0.519401 0.693807 0.068 Uiso 1 1 calc R U . . .
C4 C 0.6266(3) 0.44197(15) 0.8079(2) 0.0671(7) Uani 1 1 d . . . . .
H4 H 0.614222 0.461552 0.890769 0.081 Uiso 1 1 calc R U . . .
C5 C 0.6415(3) 0.37938(15) 0.8065(2) 0.0659(7) Uani 1 1 d . . . . .
H5 H 0.639820 0.356243 0.886657 0.079 Uiso 1 1 calc R U . . .
C6 C 0.6593(2) 0.35174(10) 0.6793(2) 0.0452(5) Uani 1 1 d . . . . .
C7 C 0.67470(19) 0.35386(8) 0.30994(18) 0.0325(4) Uani 1 1 d . . . . .
H7 H 0.697729 0.314846 0.267288 0.039 Uiso 1 1 calc R U . . .
C8 C 0.78029(19) 0.40222(8) 0.27520(18) 0.0336(4) Uani 1 1 d . . . . .
C9 C 0.7435(2) 0.45001(9) 0.18544(19) 0.0406(4) Uani 1 1 d . . . . .
H9 H 0.650540 0.453658 0.146931 0.049 Uiso 1 1 calc R U . . .
C10 C 0.8429(2) 0.49250(10) 0.1521(2) 0.0515(5) Uani 1 1 d . . . . .
H10 H 0.816236 0.524172 0.091047 0.062 Uiso 1 1 calc R U . . .
C11 C 0.9800(3) 0.48833(11) 0.2080(2) 0.0558(6) Uani 1 1 d . . . . .
H11 H 1.045966 0.517289 0.185733 0.067 Uiso 1 1 calc R U . . .
C12 C 1.0201(2) 0.44115(13) 0.2973(3) 0.0643(7) Uani 1 1 d . . . . .
H12 H 1.113038 0.437759 0.335833 0.077 Uiso 1 1 calc R U . . .
C13 C 0.9200(2) 0.39911(10) 0.3285(2) 0.0522(6) Uani 1 1 d . . . . .
C14 C 0.43811(19) 0.32701(8) 0.22480(18) 0.0343(4) Uani 1 1 d . . . . .
H14 H 0.482115 0.292444 0.180794 0.041 Uiso 1 1 calc R U . . .
C15 C 0.3251(2) 0.35464(9) 0.1218(2) 0.0395(4) Uani 1 1 d . . . . .
C16 C 0.0958(3) 0.33876(13) 0.0120(3) 0.0671(7) Uani 1 1 d . . . . .
H16A H 0.128309 0.335720 -0.079205 0.080 Uiso 1 1 calc R U . . .
H16B H 0.067372 0.380828 0.026584 0.080 Uiso 1 1 calc R U . . .
C17 C -0.0237(3) 0.29728(15) 0.0232(5) 0.1109(15) Uani 1 1 d . . . . .
H17A H -0.100900 0.309267 -0.041967 0.166 Uiso 1 1 calc R U . . .
H17B H -0.052520 0.299337 0.114992 0.166 Uiso 1 1 calc R U . . .
H17C H 0.004113 0.256055 0.004012 0.166 Uiso 1 1 calc R U . . .
C18 C 0.3746(2) 0.30370(8) 0.3530(2) 0.0373(4) Uani 1 1 d . . . . .
C19 C 0.2879(2) 0.33268(10) 0.5635(2) 0.0496(5) Uani 1 1 d . . . . .
H19A H 0.356104 0.307325 0.617864 0.060 Uiso 1 1 calc R U . . .
H19B H 0.200903 0.309590 0.545707 0.060 Uiso 1 1 calc R U . . .
C20 C 0.2616(3) 0.39025(12) 0.6395(2) 0.0650(7) Uani 1 1 d . . . . .
H20A H 0.188846 0.413568 0.587997 0.098 Uiso 1 1 calc R U . . .
H20B H 0.346761 0.414068 0.651099 0.098 Uiso 1 1 calc R U . . .
H20C H 0.232069 0.380218 0.728423 0.098 Uiso 1 1 calc R U . . .

loop_
_atom_site_aniso_label
_atom_site_aniso_U_11
_atom_site_aniso_U_22
_atom_site_aniso_U_33
_atom_site_aniso_U_23
_atom_site_aniso_U_13
_atom_site_aniso_U_12
F1 0.0496(8) 0.0928(12) 0.1457(16) 0.0779(12) -0.0105(9) 0.0034(8)
O2 0.0367(6) 0.0236(6) 0.0392(7) 0.0021(5) 0.0014(5) -0.0020(5)
O3 0.0707(11) 0.0578(10) 0.0754(11) 0.0313(9) -0.0226(9) -0.0207(8)
O4 0.0422(8) 0.0433(8) 0.0545(8) -0.0021(7) -0.0009(6) -0.0062(6)
O5 0.0962(13) 0.0264(7) 0.0751(11) 0.0050(7) 0.0306(10) -0.0088(8)
O6 0.0522(8) 0.0297(6) 0.0389(7) 0.0030(5) 0.0119(6) -0.0005(6)
N1 0.0431(8) 0.0229(7) 0.0355(8) 0.0076(6) 0.0040(6) 0.0014(6)
N2 0.0580(11) 0.0291(8) 0.0557(11) 0.0158(8) 0.0074(8) 0.0039(7)
N3 0.0709(13) 0.0460(10) 0.0524(11) 0.0230(9) 0.0079(9) 0.0046(9)
C1 0.0347(9) 0.0340(9) 0.0316(8) 0.0023(7) 0.0001(7) -0.0011(7)
C2 0.0527(11) 0.0335(10) 0.0414(10) -0.0032(8) 0.0014(8) -0.0020(8)
C3 0.0594(14) 0.0545(13) 0.0545(13) -0.0188(11) -0.0019(10) -0.0025(11)
C4 0.0721(16) 0.090(2) 0.0385(12) -0.0178(13) -0.0016(11) 0.0034(15)
C5 0.0707(16) 0.095(2) 0.0314(10) 0.0102(12) 0.0001(10) 0.0067(15)
C6 0.0464(11) 0.0504(12) 0.0379(10) 0.0132(9) 0.0004(8) 0.0017(9)
C7 0.0392(9) 0.0247(8) 0.0340(9) 0.0006(7) 0.0058(7) 0.0029(7)
C8 0.0384(9) 0.0294(8) 0.0337(9) 0.0000(7) 0.0078(7) -0.0006(7)
C9 0.0461(10) 0.0394(10) 0.0361(9) 0.0088(8) 0.0034(8) -0.0021(8)
C10 0.0624(13) 0.0446(11) 0.0480(12) 0.0167(10) 0.0086(10) -0.0071(10)
C11 0.0542(13) 0.0525(13) 0.0623(14) 0.0103(11) 0.0145(10) -0.0148(11)
C12 0.0398(11) 0.0723(16) 0.0799(17) 0.0204(14) 0.0018(11) -0.0113(11)
C13 0.0422(11) 0.0490(12) 0.0651(14) 0.0222(11) 0.0022(10) 0.0021(9)
C14 0.0415(10) 0.0235(8) 0.0379(9) -0.0039(7) 0.0046(7) -0.0033(7)
C15 0.0443(10) 0.0333(9) 0.0402(10) -0.0033(8) 0.0009(8) -0.0049(8)
C16 0.0513(13) 0.0668(16) 0.0786(17) -0.0002(14) -0.0175(12) -0.0004(12)
C17 0.0546(17) 0.075(2) 0.195(4) -0.014(2) -0.030(2) -0.0076(15)
C18 0.0425(10) 0.0255(8) 0.0438(10) 0.0019(8) 0.0039(8) -0.0028(7)
C19 0.0569(12) 0.0493(12) 0.0454(11) 0.0093(10) 0.0188(9) -0.0012(10)
C20 0.0852(18) 0.0644(15) 0.0489(13) -0.0036(12) 0.0237(12) 0.0023(14)

loop_
_atom_type_symbol
_atom_type_description
_atom_type_scat_dispersion_real
_atom_type_scat_dispersion_imag
_atom_type_scat_source
C C 0.0181 0.0091 'International Tables Vol C Tables 4.2.6.8 and 6.1.1.4'
H H 0.0000 0.0000 'International Tables Vol C Tables 4.2.6.8 and 6.1.1.4'
F F 0.0727 0.0534 'International Tables Vol C Tables 4.2.6.8 and 6.1.1.4'
N N 0.0311 0.0180 'International Tables Vol C Tables 4.2.6.8 and 6.1.1.4'
O O 0.0492 0.0322 'International Tables Vol C Tables 4.2.6.8 and 6.1.1.4'

loop_
_geom_angle_atom_site_label_1
_geom_angle_atom_site_label_2
_geom_angle_atom_site_label_3
_geom_angle
_geom_angle_site_symmetry_1
_geom_angle_site_symmetry_3
_geom_angle_publ_flag
C7 O2 C14 115.91(13) . . ?
C15 O4 C16 116.25(17) . . ?
C18 O6 C19 116.24(15) . . ?
N2 N1 C1 110.36(15) . . ?
N2 N1 C7 119.39(15) . . ?
C1 N1 C7 130.11(14) . . ?
N3 N2 N1 108.59(16) . . ?
N2 N3 C6 108.47(16) . . ?
N1 C1 C2 133.83(17) . . ?
N1 C1 C6 103.92(16) . . ?
C6 C1 C2 122.22(18) . . ?
C1 C2 H2 121.8 . . ?
C3 C2 C1 116.4(2) . . ?
C3 C2 H2 121.8 . . ?
C2 C3 H3 119.0 . . ?
C2 C3 C4 122.0(2) . . ?
C4 C3 H3 119.0 . . ?
C3 C4 H4 119.1 . . ?
C5 C4 C3 121.8(2) . . ?
C5 C4 H4 119.1 . . ?
C4 C5 H5 121.4 . . ?
C4 C5 C6 117.2(2) . . ?
C6 C5 H5 121.4 . . ?
N3 C6 C1 108.66(18) . . ?
N3 C6 C5 130.9(2) . . ?
C1 C6 C5 120.4(2) . . ?
O2 C7 N1 110.33(14) . . ?
O2 C7 H7 109.2 . . ?
O2 C7 C8 107.06(13) . . ?
N1 C7 H7 109.2 . . ?
N1 C7 C8 111.77(14) . . ?
C8 C7 H7 109.2 . . ?
C9 C8 C7 122.08(17) . . ?
C13 C8 C7 121.09(16) . . ?
C13 C8 C9 116.78(17) . . ?
C8 C9 H9 119.5 . . ?
C8 C9 C10 120.95(19) . . ?
C10 C9 H9 119.5 . . ?
C9 C10 H10 119.7 . . ?
C11 C10 C9 120.6(2) . . ?
C11 C10 H10 119.7 . . ?
C10 C11 H11 120.1 . . ?
C10 C11 C12 119.8(2) . . ?
C12 C11 H11 120.1 . . ?
C11 C12 H12 120.6 . . ?
C13 C12 C11 118.8(2) . . ?
C13 C12 H12 120.6 . . ?
F1 C13 C8 118.30(18) . . ?
F1 C13 C12 118.6(2) . . ?
C12 C13 C8 123.1(2) . . ?
O2 C14 H14 108.7 . . ?
O2 C14 C15 105.85(14) . . ?
O2 C14 C18 113.62(14) . . ?
C15 C14 H14 108.7 . . ?
C15 C14 C18 111.11(15) . . ?
C18 C14 H14 108.7 . . ?
O3 C15 O4 125.73(19) . . ?
O3 C15 C14 124.02(18) . . ?
O4 C15 C14 110.24(16) . . ?
O4 C16 H16A 110.1 . . ?
O4 C16 H16B 110.1 . . ?
O4 C16 C17 108.1(2) . . ?
H16A C16 H16B 108.4 . . ?
C17 C16 H16A 110.1 . . ?
C17 C16 H16B 110.1 . . ?
C16 C17 H17A 109.5 . . ?
C16 C17 H17B 109.5 . . ?
C16 C17 H17C 109.5 . . ?
H17A C17 H17B 109.5 . . ?
H17A C17 H17C 109.5 . . ?
H17B C17 H17C 109.5 . . ?
O5 C18 O6 125.42(18) . . ?
O5 C18 C14 123.20(18) . . ?
O6 C18 C14 111.38(14) . . ?
O6 C19 H19A 110.1 . . ?
O6 C19 H19B 110.1 . . ?
O6 C19 C20 107.88(17) . . ?
H19A C19 H19B 108.4 . . ?
C20 C19 H19A 110.1 . . ?
C20 C19 H19B 110.1 . . ?
C19 C20 H20A 109.5 . . ?
C19 C20 H20B 109.5 . . ?
C19 C20 H20C 109.5 . . ?
H20A C20 H20B 109.5 . . ?
H20A C20 H20C 109.5 . . ?
H20B C20 H20C 109.5 . . ?

loop_
_geom_bond_atom_site_label_1
_geom_bond_atom_site_label_2
_geom_bond_distance
_geom_bond_site_symmetry_2
_geom_bond_publ_flag
F1 C13 1.353(2) . ?
O2 C7 1.409(2) . ?
O2 C14 1.417(2) . ?
O3 C15 1.193(2) . ?
O4 C15 1.325(2) . ?
O4 C16 1.454(3) . ?
O5 C18 1.203(2) . ?
O6 C18 1.326(2) . ?
O6 C19 1.458(2) . ?
N1 N2 1.3605(19) . ?
N1 C1 1.368(2) . ?
N1 C7 1.457(2) . ?
N2 N3 1.301(3) . ?
N3 C6 1.381(3) . ?
C1 C2 1.395(3) . ?
C1 C6 1.391(3) . ?
C2 H2 0.9300 . ?
C2 C3 1.372(3) . ?
C3 H3 0.9300 . ?
C3 C4 1.396(4) . ?
C4 H4 0.9300 . ?
C4 C5 1.372(4) . ?
C5 H5 0.9300 . ?
C5 C6 1.402(3) . ?
C7 H7 0.9800 . ?
C7 C8 1.516(2) . ?
C8 C9 1.383(3) . ?
C8 C13 1.381(3) . ?
C9 H9 0.9300 . ?
C9 C10 1.384(3) . ?
C10 H10 0.9300 . ?
C10 C11 1.367(3) . ?
C11 H11 0.9300 . ?
C11 C12 1.377(3) . ?
C12 H12 0.9300 . ?
C12 C13 1.376(3) . ?
C14 H14 0.9800 . ?
C14 C15 1.522(3) . ?
C14 C18 1.524(3) . ?
C16 H16A 0.9700 . ?
C16 H16B 0.9700 . ?
C16 C17 1.464(4) . ?
C17 H17A 0.9600 . ?
C17 H17B 0.9600 . ?
C17 H17C 0.9600 . ?
C19 H19A 0.9700 . ?
C19 H19B 0.9700 . ?
C19 C20 1.490(3) . ?
C20 H20A 0.9600 . ?
C20 H20B 0.9600 . ?
C20 H20C 0.9600 . ?

loop_
_geom_torsion_atom_site_label_1
_geom_torsion_atom_site_label_2
_geom_torsion_atom_site_label_3
_geom_torsion_atom_site_label_4
_geom_torsion
_geom_torsion_site_symmetry_1
_geom_torsion_site_symmetry_2
_geom_torsion_site_symmetry_3
_geom_torsion_site_symmetry_4
_geom_torsion_publ_flag
O2 C7 C8 C9 -8.8(2) . . . . ?
O2 C7 C8 C13 173.61(18) . . . . ?
O2 C14 C15 O3 17.2(3) . . . . ?
O2 C14 C15 O4 -163.72(15) . . . . ?
O2 C14 C18 O5 -135.1(2) . . . . ?
O2 C14 C18 O6 44.6(2) . . . . ?
N1 N2 N3 C6 0.5(2) . . . . ?
N1 C1 C2 C3 177.4(2) . . . . ?
N1 C1 C6 N3 0.2(2) . . . . ?
N1 C1 C6 C5 -177.9(2) . . . . ?
N1 C7 C8 C9 -129.75(18) . . . . ?
N1 C7 C8 C13 52.7(2) . . . . ?
N2 N1 C1 C2 -177.9(2) . . . . ?
N2 N1 C1 C6 0.1(2) . . . . ?
N2 N1 C7 O2 108.90(17) . . . . ?
N2 N1 C7 C8 -132.10(17) . . . . ?
N2 N3 C6 C1 -0.4(2) . . . . ?
N2 N3 C6 C5 177.4(2) . . . . ?
C1 N1 N2 N3 -0.4(2) . . . . ?
C1 N1 C7 O2 -66.3(2) . . . . ?
C1 N1 C7 C8 52.7(2) . . . . ?
C1 C2 C3 C4 0.0(3) . . . . ?
C2 C1 C6 N3 178.50(19) . . . . ?
C2 C1 C6 C5 0.4(3) . . . . ?
C2 C3 C4 C5 0.3(4) . . . . ?
C3 C4 C5 C6 -0.3(4) . . . . ?
C4 C5 C6 N3 -177.7(2) . . . . ?
C4 C5 C6 C1 -0.1(4) . . . . ?
C6 C1 C2 C3 -0.3(3) . . . . ?
C7 O2 C14 C15 -160.77(14) . . . . ?
C7 O2 C14 C18 77.04(18) . . . . ?
C7 N1 N2 N3 -176.47(17) . . . . ?
C7 N1 C1 C2 -2.4(3) . . . . ?
C7 N1 C1 C6 175.64(18) . . . . ?
C7 C8 C9 C10 -177.96(18) . . . . ?
C7 C8 C13 F1 -0.4(3) . . . . ?
C7 C8 C13 C12 178.5(2) . . . . ?
C8 C9 C10 C11 -0.4(3) . . . . ?
C9 C8 C13 F1 -178.1(2) . . . . ?
C9 C8 C13 C12 0.8(3) . . . . ?
C9 C10 C11 C12 0.6(4) . . . . ?
C10 C11 C12 C13 -0.2(4) . . . . ?
C11 C12 C13 F1 178.3(2) . . . . ?
C11 C12 C13 C8 -0.6(4) . . . . ?
C13 C8 C9 C10 -0.3(3) . . . . ?
C14 O2 C7 N1 -82.12(17) . . . . ?
C14 O2 C7 C8 156.05(14) . . . . ?
C15 O4 C16 C17 -179.4(2) . . . . ?
C15 C14 C18 O5 105.7(2) . . . . ?
C15 C14 C18 O6 -74.64(19) . . . . ?
C16 O4 C15 O3 5.0(3) . . . . ?
C16 O4 C15 C14 -174.10(18) . . . . ?
C18 O6 C19 C20 178.68(19) . . . . ?
C18 C14 C15 O3 141.0(2) . . . . ?
C18 C14 C15 O4 -39.9(2) . . . . ?
C19 O6 C18 O5 3.0(3) . . . . ?
C19 O6 C18 C14 -176.62(16) . . . . ?
